data_8104727
loop_
_publ_author_name
'Li, Peipei'
'Huang, Yu'
'Fan, Yanru'
'Wang, Hao'

_publ_section_title
;
 Crystal structure of
 diethyl-2,2&#x2032;-naphthalene-2,3-diylbis(oxy)diacetate, C18H20O6
;
_journal_issue 4
_journal_name_full 'Zeitschrift f\"ur Kristallographie - New Crystal Structures'
_journal_page_first 835
_journal_page_last 837
_journal_paper_doi 10.1515/ncrs-2021-0061
_journal_volume 236
_journal_year 2021
_chemical_formula_moiety 'C18 H20 O6'
_chemical_formula_sum 'C18 H20 O6'
_chemical_formula_weight 332.34
_space_group_crystal_system monoclinic
_space_group_IT_number 15
_space_group_name_Hall '-C 2yc'
_space_group_name_H-M_alt 'C 1 2/c 1'
_atom_sites_solution_hydrogens geom
_cell_angle_alpha 90
_cell_angle_beta 136.337(18)
_cell_angle_gamma 90
_cell_formula_units_Z 8
_cell_length_a 27.191(3)
_cell_length_b 8.7442(3)
_cell_length_c 20.861(2)
_cell_measurement_reflns_used 3692
_cell_measurement_temperature 294.7(4)
_cell_measurement_theta_max 71.6990
_cell_measurement_theta_min 4.6860
_cell_volume 3424.5(12)
_computing_cell_refinement
;
CrysAlisPro, Agilent Technologies,
Version 1.171.37.35 (release 13-08-2014 CrysAlis171 .NET)
(compiled Aug 13 2014,18:06:01)
;
_computing_data_collection
;
CrysAlisPro, Agilent Technologies,
Version 1.171.37.35 (release 13-08-2014 CrysAlis171 .NET)
(compiled Aug 13 2014,18:06:01)
;
_computing_data_reduction
;
CrysAlisPro, Agilent Technologies,
Version 1.171.37.35 (release 13-08-2014 CrysAlis171 .NET)
(compiled Aug 13 2014,18:06:01)
;
_computing_molecular_graphics 'ortep-3 (L. J. Farrugia et al., 2012)'
_computing_publication_material 'Olex2 1.3 (Dolomanov et al., 2009)'
_computing_structure_refinement 'SHELXL 2018/3 (Sheldrick, 2015)'
_computing_structure_solution 'ShelXT (Sheldrick, 2015)'
_diffrn_ambient_temperature 293(2)
_diffrn_detector_area_resol_mean 15.9595
_diffrn_detector_type EosS2
_diffrn_measured_fraction_theta_full 0.998
_diffrn_measured_fraction_theta_max 0.998
_diffrn_measurement_details
;
#__ type_ start__ end____ width___ exp.time_
  1 omega  -31.00   53.00   1.0000    1.0000
omega____ theta____ kappa____ phi______ frames
    -       36.0421  -57.0000 -120.0000 84

#__ type_ start__ end____ width___ exp.time_
  2 omega    9.00  104.00   1.0000    1.0000
omega____ theta____ kappa____ phi______ frames
    -       36.0421   77.0000  -60.0000 95

#__ type_ start__ end____ width___ exp.time_
  3 omega  -33.00   55.00   1.0000    1.0000
omega____ theta____ kappa____ phi______ frames
    -       36.0421  -38.0000 -180.0000 88

#__ type_ start__ end____ width___ exp.time_
  4 omega    9.00  104.00   1.0000    1.0000
omega____ theta____ kappa____ phi______ frames
    -       36.0421   77.0000 -150.0000 95

#__ type_ start__ end____ width___ exp.time_
  5 omega  -31.00   53.00   1.0000    1.0000
omega____ theta____ kappa____ phi______ frames
    -       36.0421  -57.0000  -30.0000 84

#__ type_ start__ end____ width___ exp.time_
  6 omega  -31.00   53.00   1.0000    1.0000
omega____ theta____ kappa____ phi______ frames
    -       36.0421  -57.0000   90.0000 84

#__ type_ start__ end____ width___ exp.time_
  7 omega   57.00  150.00   1.0000    3.0800
omega____ theta____ kappa____ phi______ frames
    -      108.0000  178.0000  -60.0000 93

#__ type_ start__ end____ width___ exp.time_
  8 omega   38.00   91.00   1.0000    3.0800
omega____ theta____ kappa____ phi______ frames
    -      108.0000  -30.0000 -120.0000 53

#__ type_ start__ end____ width___ exp.time_
  9 omega   38.00   91.00   1.0000    3.0800
omega____ theta____ kappa____ phi______ frames
    -      108.0000  -30.0000  -60.0000 53

#__ type_ start__ end____ width___ exp.time_
 10 omega   38.00   91.00   1.0000    3.0800
omega____ theta____ kappa____ phi______ frames
    -      108.0000  -30.0000 -180.0000 53

#__ type_ start__ end____ width___ exp.time_
 11 omega   38.00   91.00   1.0000    3.0800
omega____ theta____ kappa____ phi______ frames
    -      108.0000  -30.0000  -90.0000 53

#__ type_ start__ end____ width___ exp.time_
 12 omega   39.00  109.00   1.0000    3.0800
omega____ theta____ kappa____ phi______ frames
    -      108.0000  -94.0000  120.0000 70

#__ type_ start__ end____ width___ exp.time_
 13 omega   40.00   98.00   1.0000    3.0800
omega____ theta____ kappa____ phi______ frames
    -      108.0000  -45.0000   90.0000 58

#__ type_ start__ end____ width___ exp.time_
 14 omega   91.00  176.00   1.0000    3.0800
omega____ theta____ kappa____ phi______ frames
    -      108.0000   45.0000   60.0000 85

#__ type_ start__ end____ width___ exp.time_
 15 omega   38.00   91.00   1.0000    3.0800
omega____ theta____ kappa____ phi______ frames
    -      108.0000  -30.0000   60.0000 53

#__ type_ start__ end____ width___ exp.time_
 16 omega   41.00  126.00   1.0000    3.0800
omega____ theta____ kappa____ phi______ frames
    -      108.0000  -61.0000  150.0000 85

#__ type_ start__ end____ width___ exp.time_
 17 omega   19.00   56.00   1.0000    1.0000
omega____ theta____ kappa____ phi______ frames
    -       36.0421   57.0000   30.0000 37

#__ type_ start__ end____ width___ exp.time_
 18 omega    9.00  104.00   1.0000    1.0000
omega____ theta____ kappa____ phi______ frames
    -       36.0421   77.0000   90.0000 95
;
_diffrn_measurement_device 'four-circle diffractometer'
_diffrn_measurement_device_type 'New Gemini, Dual, Cu at zero, EosS2'
_diffrn_measurement_method '\w scans'
_diffrn_radiation_type CuK\a
_diffrn_radiation_wavelength 1.54184
_diffrn_reflns_av_R_equivalents 0.0375
_diffrn_reflns_av_unetI/netI 0.0269
_diffrn_reflns_Laue_measured_fraction_full 0.998
_diffrn_reflns_Laue_measured_fraction_max 0.998
_diffrn_reflns_limit_h_max 31
_diffrn_reflns_limit_h_min -32
_diffrn_reflns_limit_k_max 10
_diffrn_reflns_limit_k_min -6
_diffrn_reflns_limit_l_max 24
_diffrn_reflns_limit_l_min -23
_diffrn_reflns_number 9228
_diffrn_reflns_point_group_measured_fraction_full 0.998
_diffrn_reflns_point_group_measured_fraction_max 0.998
_diffrn_reflns_theta_full 67.068
_diffrn_reflns_theta_max 67.068
_diffrn_reflns_theta_min 5.487
_exptl_absorpt_coefficient_mu 0.807
_exptl_absorpt_correction_T_max 1.00000
_exptl_absorpt_correction_T_min 0.75498
_exptl_absorpt_correction_type multi-scan
_exptl_absorpt_process_details
;
CrysAlisPro, Agilent Technologies,
Version 1.171.37.35 (release 13-08-2014 CrysAlis171 .NET)
(compiled Aug 13 2014,18:06:01)
Empirical absorption correction using spherical harmonics,
 implemented in SCALE3 ABSPACK scaling algorithm.
;
_exptl_crystal_colour 'clear light colourless'
_exptl_crystal_colour_lustre clear
_exptl_crystal_colour_modifier light
_exptl_crystal_colour_primary colourless
_exptl_crystal_density_diffrn 1.289
_exptl_crystal_description block
_exptl_crystal_F_000 1408
_exptl_crystal_size_max 0.8
_exptl_crystal_size_mid 0.6
_exptl_crystal_size_min 0.4
_refine_diff_density_max 0.201
_refine_diff_density_min -0.232
_refine_diff_density_rms 0.052
_refine_ls_extinction_coef 0.0107(6)
_refine_ls_extinction_expression Fc^*^=kFc[1+0.001xFc^2^\l^3^/sin(2\q)]^-1/4^
_refine_ls_extinction_method 'SHELXL-2018/3 (Sheldrick 2018)'
_refine_ls_goodness_of_fit_ref 1.049
_refine_ls_hydrogen_treatment constr
_refine_ls_matrix_type full
_refine_ls_number_parameters 220
_refine_ls_number_reflns 3054
_refine_ls_number_restraints 0
_refine_ls_restrained_S_all 1.049
_refine_ls_R_factor_all 0.0637
_refine_ls_R_factor_gt 0.0553
_refine_ls_shift/su_max 0.000
_refine_ls_shift/su_mean 0.000
_refine_ls_structure_factor_coef Fsqd
_refine_ls_weighting_details 'w=1/[\s^2^(Fo^2^)+(0.0941P)^2^+0.7745P] where P=(Fo^2^+2Fc^2^)/3'
_refine_ls_weighting_scheme calc
_refine_ls_wR_factor_gt 0.1505
_refine_ls_wR_factor_ref 0.1625
_reflns_Friedel_coverage 0.000
_reflns_Friedel_fraction_full .
_reflns_Friedel_fraction_max .
_reflns_number_gt 2514
_reflns_number_total 3054
_reflns_threshold_expression 'I > 2\s(I)'
_cod_data_source_file suppl_j_ncrs-2021-0061_suppl.cif
_cod_data_source_block yxq-hy
_cod_original_cell_volume 3424.5(9)
_cod_database_code 8104727
_shelx_space_group_comment
;
The symmetry employed for this shelxl refinement is uniquely defined
by the following loop, which should always be used as a source of
symmetry information in preference to the above space-group names.
They are only intended as comments.
;
_olex2_refinement_description
;
1. Fixed Uiso
 At 1.2 times of:
  All C(H) groups, All C(H,H) groups
 At 1.5 times of:
  All C(H,H,H) groups
2.a Secondary CH2 refined with riding coordinates:
 C15(H15A,H15B), C9(H9A,H9B), C17(H17A,H17B), C11(H11A,H11B)
2.b Aromatic/amide H refined with riding coordinates:
 C13(H13), C7(H7), C1(H1), C4(H4), C3(H3), C2(H2)
2.c Idealised Me refined as rotating group:
 C18(H18A,H18B,H18C), C12(H12A,H12B,H12C)
;

loop_
_space_group_symop_operation_xyz
'x, y, z'
'-x, y, -z+1/2'
'x+1/2, y+1/2, z'
'-x+1/2, y+1/2, -z+1/2'
'-x, -y, -z'
'x, -y, z-1/2'
'-x+1/2, -y+1/2, -z'
'x+1/2, -y+1/2, z-1/2'

loop_
_atom_site_label
_atom_site_type_symbol
_atom_site_fract_x
_atom_site_fract_y
_atom_site_fract_z
_atom_site_U_iso_or_equiv
_atom_site_adp_type
_atom_site_occupancy
_atom_site_site_symmetry_order
_atom_site_calc_flag
_atom_site_refinement_flags_posn
_atom_site_refinement_flags_adp
_atom_site_refinement_flags_occupancy
_atom_site_disorder_assembly
_atom_site_disorder_group
C1 C 0.70609(12) 0.3858(3) 0.53645(18) 0.0869(7) Uani 1 1 d . . . . .
H1 H 0.753863 0.358107 0.579384 0.104 Uiso 1 1 calc R U . . .
C2 C 0.66062(14) 0.3371(3) 0.4474(2) 0.0986(8) Uani 1 1 d . . . . .
H2 H 0.677460 0.275898 0.430072 0.118 Uiso 1 1 calc R U . . .
C3 C 0.58920(14) 0.3777(3) 0.38181(19) 0.0961(7) Uani 1 1 d . . . . .
H3 H 0.558420 0.344332 0.320771 0.115 Uiso 1 1 calc R U . . .
C4 C 0.56415(11) 0.4668(3) 0.40707(16) 0.0824(6) Uani 1 1 d . . . . .
H4 H 0.516260 0.493948 0.362657 0.099 Uiso 1 1 calc R U . . .
C5 C 0.60942(9) 0.5181(2) 0.49894(13) 0.0640(5) Uani 1 1 d . . . . .
C6 C 0.68225(9) 0.4773(2) 0.56497(14) 0.0658(5) Uani 1 1 d . . . . .
C7 C 0.72881(9) 0.5284(2) 0.65724(14) 0.0672(5) Uani 1 1 d . . . . .
H7 H 0.776532 0.500098 0.700948 0.081 Uiso 1 1 calc R U . . .
C8 C 0.70512(8) 0.61839(19) 0.68332(12) 0.0597(4) Uani 1 1 d . . . . .
C9 C 0.82028(9) 0.6529(3) 0.83588(14) 0.0796(6) Uani 1 1 d . . . . .
H9A H 0.828970 0.544436 0.838290 0.096 Uiso 1 1 calc R U . . .
H9B H 0.841827 0.682709 0.896566 0.096 Uiso 1 1 calc R U . . .
C10 C 0.85683(9) 0.7379(3) 0.81734(14) 0.0808(6) Uani 1 1 d . . . . .
C11 C 0.84294(16) 0.9090(3) 0.7163(2) 0.1076(9) Uani 1 1 d . . . . .
H11A H 0.892369 0.936423 0.770029 0.129 Uiso 1 1 calc R U . . .
H11B H 0.816289 1.002198 0.683358 0.129 Uiso 1 1 calc R U . . .
C12 C 0.8376(2) 0.8085(4) 0.6553(3) 0.1340(12) Uani 1 1 d . . . . .
H12A H 0.788863 0.779146 0.603073 0.201 Uiso 1 1 calc R U . . .
H12B H 0.866126 0.718776 0.689063 0.201 Uiso 1 1 calc R U . . .
H12C H 0.854492 0.861616 0.633903 0.201 Uiso 1 1 calc R U . . .
C13 C 0.58555(8) 0.6098(2) 0.52822(13) 0.0646(5) Uani 1 1 d . . . . .
H13 H 0.537681 0.636397 0.485823 0.077 Uiso 1 1 calc R U . . .
C14 C 0.63181(8) 0.65939(19) 0.61756(12) 0.0578(4) Uani 1 1 d . . . . .
C15 C 0.54372(9) 0.8002(2) 0.58966(13) 0.0668(5) Uani 1 1 d . . . . .
H15A H 0.511636 0.713281 0.558513 0.080 Uiso 1 1 calc R U . . .
H15B H 0.532952 0.865153 0.543081 0.080 Uiso 1 1 calc R U . . .
C16 C 0.53376(10) 0.8884(2) 0.64165(14) 0.0715(5) Uani 1 1 d . . . . .
C17 C 0.44745(14) 1.0356(3) 0.6161(2) 0.1037(8) Uani 1 1 d . . . . .
H17A H 0.474591 1.129717 0.644470 0.124 Uiso 1 1 calc R U . . .
H17B H 0.455963 0.976353 0.662695 0.124 Uiso 1 1 calc R U . . .
C18 C 0.37019(15) 1.0702(3) 0.5367(2) 0.1072(9) Uani 1 1 d . . . . .
H18A H 0.362154 1.125566 0.490092 0.161 Uiso 1 1 calc R U . . .
H18B H 0.354879 1.130920 0.558061 0.161 Uiso 1 1 calc R U . . .
H18C H 0.343677 0.976294 0.510826 0.161 Uiso 1 1 calc R U . . .
O1 O 0.81488(7) 0.83241(18) 0.74630(11) 0.0825(5) Uani 1 1 d . . . . .
O2 O 0.91876(7) 0.7185(3) 0.86449(13) 0.1250(8) Uani 1 1 d . . . . .
O3 O 0.74588(6) 0.67649(16) 0.77010(9) 0.0685(4) Uani 1 1 d . . . . .
O4 O 0.61486(6) 0.74946(15) 0.65319(9) 0.0681(4) Uani 1 1 d . . . . .
O5 O 0.57577(9) 0.8984(2) 0.72388(12) 0.1067(6) Uani 1 1 d . . . . .
O6 O 0.46894(7) 0.94902(18) 0.58027(10) 0.0793(4) Uani 1 1 d . . . . .

loop_
_atom_site_aniso_label
_atom_site_aniso_U_11
_atom_site_aniso_U_22
_atom_site_aniso_U_33
_atom_site_aniso_U_23
_atom_site_aniso_U_13
_atom_site_aniso_U_12
O4 0.0481(7) 0.0846(8) 0.0690(7) 0.0042(6) 0.0416(6) 0.0116(6)
O3 0.0477(6) 0.0841(8) 0.0678(8) 0.0037(6) 0.0397(6) 0.0077(6)
O6 0.0627(7) 0.0996(10) 0.0852(9) -0.0024(7) 0.0567(7) 0.0146(7)
O1 0.0670(8) 0.0920(10) 0.1002(11) -0.0113(8) 0.0643(9) -0.0084(7)
O5 0.0843(10) 0.1466(16) 0.0772(10) -0.0027(10) 0.0544(9) 0.0228(10)
O2 0.0421(8) 0.206(2) 0.0963(12) -0.0224(13) 0.0400(8) -0.0024(10)
C8 0.0474(8) 0.0611(9) 0.0703(10) 0.0082(8) 0.0425(8) 0.0041(7)
C13 0.0423(8) 0.0722(10) 0.0725(11) 0.0038(8) 0.0393(8) 0.0051(7)
C14 0.0480(8) 0.0595(9) 0.0705(10) 0.0078(7) 0.0444(8) 0.0050(7)
C7 0.0467(8) 0.0670(10) 0.0799(12) 0.0061(9) 0.0432(9) 0.0090(7)
C5 0.0539(9) 0.0622(9) 0.0793(11) -0.0005(8) 0.0494(9) -0.0017(7)
C6 0.0566(9) 0.0595(9) 0.0864(12) 0.0021(8) 0.0534(10) 0.0035(7)
C15 0.0468(8) 0.0834(12) 0.0714(10) 0.0047(9) 0.0431(8) 0.0097(8)
C10 0.0418(9) 0.1152(17) 0.0677(11) -0.0234(11) 0.0338(9) -0.0034(10)
C9 0.0498(9) 0.1074(16) 0.0625(11) 0.0067(10) 0.0343(9) 0.0184(10)
C16 0.0586(10) 0.0854(13) 0.0753(12) 0.0008(10) 0.0499(10) 0.0051(9)
C1 0.0699(12) 0.0879(14) 0.1063(17) -0.0062(12) 0.0648(13) 0.0115(11)
C4 0.0611(11) 0.0937(14) 0.0847(13) -0.0082(11) 0.0502(11) 0.0007(10)
C3 0.0849(15) 0.1072(17) 0.0953(16) -0.0211(13) 0.0649(14) -0.0039(13)
C2 0.0946(16) 0.0996(16) 0.119(2) -0.0168(15) 0.0833(16) 0.0073(13)
C17 0.1002(17) 0.122(2) 0.1160(19) -0.0134(15) 0.0870(16) 0.0169(15)
C18 0.1081(18) 0.1096(18) 0.152(2) 0.0120(17) 0.110(2) 0.0301(15)
C11 0.1136(19) 0.1024(18) 0.157(3) -0.0283(17) 0.114(2) -0.0293(15)
C12 0.186(3) 0.127(2) 0.172(3) -0.006(2) 0.156(3) -0.005(2)

loop_
_atom_type_symbol
_atom_type_description
_atom_type_scat_dispersion_real
_atom_type_scat_dispersion_imag
_atom_type_scat_source
C C 0.0181 0.0091 'International Tables Vol C Tables 4.2.6.8 and 6.1.1.4'
H H 0.0000 0.0000 'International Tables Vol C Tables 4.2.6.8 and 6.1.1.4'
O O 0.0492 0.0322 'International Tables Vol C Tables 4.2.6.8 and 6.1.1.4'

loop_
_geom_angle_atom_site_label_1
_geom_angle_atom_site_label_2
_geom_angle_atom_site_label_3
_geom_angle
_geom_angle_site_symmetry_1
_geom_angle_site_symmetry_3
C14 O4 C15 116.23(14) . .
C8 O3 C9 116.86(14) . .
C16 O6 C17 117.39(18) . .
C10 O1 C11 118.45(19) . .
O3 C8 C14 114.32(15) . .
C7 C8 O3 125.67(15) . .
C7 C8 C14 120.01(17) . .
C14 C13 H13 119.6 . .
C14 C13 C5 120.83(15) . .
C5 C13 H13 119.6 . .
O4 C14 C8 114.05(15) . .
C13 C14 O4 125.82(14) . .
C13 C14 C8 120.12(16) . .
C8 C7 H7 119.5 . .
C8 C7 C6 120.99(15) . .
C6 C7 H7 119.5 . .
C6 C5 C13 118.55(17) . .
C4 C5 C13 123.05(16) . .
C4 C5 C6 118.40(17) . .
C7 C6 C5 119.48(16) . .
C1 C6 C7 121.75(17) . .
C1 C6 C5 118.77(19) . .
O4 C15 H15A 109.9 . .
O4 C15 H15B 109.9 . .
O4 C15 C16 108.87(15) . .
H15A C15 H15B 108.3 . .
C16 C15 H15A 109.9 . .
C16 C15 H15B 109.9 . .
O1 C10 C9 113.91(15) . .
O2 C10 O1 124.9(2) . .
O2 C10 C9 121.2(2) . .
O3 C9 C10 115.30(17) . .
O3 C9 H9A 108.5 . .
O3 C9 H9B 108.5 . .
C10 C9 H9A 108.5 . .
C10 C9 H9B 108.5 . .
H9A C9 H9B 107.5 . .
O6 C16 C15 108.35(17) . .
O5 C16 O6 125.48(18) . .
O5 C16 C15 126.14(18) . .
C6 C1 H1 119.4 . .
C2 C1 C6 121.1(2) . .
C2 C1 H1 119.4 . .
C5 C4 H4 119.4 . .
C3 C4 C5 121.2(2) . .
C3 C4 H4 119.4 . .
C4 C3 H3 120.1 . .
C4 C3 C2 119.9(2) . .
C2 C3 H3 120.1 . .
C1 C2 C3 120.6(2) . .
C1 C2 H2 119.7 . .
C3 C2 H2 119.7 . .
O6 C17 H17A 110.2 . .
O6 C17 H17B 110.2 . .
O6 C17 C18 107.7(2) . .
H17A C17 H17B 108.5 . .
C18 C17 H17A 110.2 . .
C18 C17 H17B 110.2 . .
C17 C18 H18A 109.5 . .
C17 C18 H18B 109.5 . .
C17 C18 H18C 109.5 . .
H18A C18 H18B 109.5 . .
H18A C18 H18C 109.5 . .
H18B C18 H18C 109.5 . .
O1 C11 H11A 109.6 . .
O1 C11 H11B 109.6 . .
O1 C11 C12 110.2(2) . .
H11A C11 H11B 108.1 . .
C12 C11 H11A 109.6 . .
C12 C11 H11B 109.6 . .
C11 C12 H12A 109.5 . .
C11 C12 H12B 109.5 . .
C11 C12 H12C 109.5 . .
H12A C12 H12B 109.5 . .
H12A C12 H12C 109.5 . .
H12B C12 H12C 109.5 . .

loop_
_geom_bond_atom_site_label_1
_geom_bond_atom_site_label_2
_geom_bond_distance
_geom_bond_site_symmetry_2
O4 C14 1.371(2) .
O4 C15 1.409(2) .
O3 C8 1.364(2) .
O3 C9 1.415(2) .
O6 C16 1.327(2) .
O6 C17 1.451(2) .
O1 C10 1.317(3) .
O1 C11 1.454(3) .
O5 C16 1.192(3) .
O2 C10 1.198(2) .
C8 C14 1.424(2) .
C8 C7 1.355(3) .
C13 H13 0.9300 .
C13 C14 1.361(3) .
C13 C5 1.418(2) .
C7 H7 0.9300 .
C7 C6 1.408(3) .
C5 C6 1.414(2) .
C5 C4 1.406(3) .
C6 C1 1.404(3) .
C15 H15A 0.9700 .
C15 H15B 0.9700 .
C15 C16 1.506(3) .
C10 C9 1.499(3) .
C9 H9A 0.9700 .
C9 H9B 0.9700 .
C1 H1 0.9300 .
C1 C2 1.356(3) .
C4 H4 0.9300 .
C4 C3 1.367(3) .
C3 H3 0.9300 .
C3 C2 1.388(3) .
C2 H2 0.9300 .
C17 H17A 0.9700 .
C17 H17B 0.9700 .
C17 C18 1.488(4) .
C18 H18A 0.9600 .
C18 H18B 0.9600 .
C18 H18C 0.9600 .
C11 H11A 0.9700 .
C11 H11B 0.9700 .
C11 C12 1.465(4) .
C12 H12A 0.9600 .
C12 H12B 0.9600 .
C12 H12C 0.9600 .

loop_
_geom_torsion_atom_site_label_1
_geom_torsion_atom_site_label_2
_geom_torsion_atom_site_label_3
_geom_torsion_atom_site_label_4
_geom_torsion
_geom_torsion_site_symmetry_1
_geom_torsion_site_symmetry_2
_geom_torsion_site_symmetry_3
_geom_torsion_site_symmetry_4
O4 C15 C16 O6 173.59(16) . . . .
O4 C15 C16 O5 -8.6(3) . . . .
O3 C8 C14 O4 -0.4(2) . . . .
O3 C8 C14 C13 179.44(15) . . . .
O3 C8 C7 C6 -178.62(16) . . . .
O1 C10 C9 O3 5.4(3) . . . .
O2 C10 C9 O3 -174.6(2) . . . .
C8 O3 C9 C10 68.4(2) . . . .
C8 C7 C6 C5 -1.2(3) . . . .
C8 C7 C6 C1 179.10(19) . . . .
C13 C5 C6 C7 -0.1(3) . . . .
C13 C5 C6 C1 179.67(18) . . . .
C13 C5 C4 C3 -179.6(2) . . . .
C14 O4 C15 C16 176.43(15) . . . .
C14 C8 C7 C6 1.6(3) . . . .
C14 C13 C5 C6 0.9(3) . . . .
C14 C13 C5 C4 -178.56(18) . . . .
C7 C8 C14 O4 179.42(15) . . . .
C7 C8 C14 C13 -0.7(3) . . . .
C7 C6 C1 C2 179.9(2) . . . .
C5 C13 C14 O4 179.32(16) . . . .
C5 C13 C14 C8 -0.5(3) . . . .
C5 C6 C1 C2 0.1(3) . . . .
C5 C4 C3 C2 -0.3(4) . . . .
C6 C5 C4 C3 1.0(3) . . . .
C6 C1 C2 C3 0.5(4) . . . .
C15 O4 C14 C8 176.58(15) . . . .
C15 O4 C14 C13 -3.3(2) . . . .
C10 O1 C11 C12 82.8(3) . . . .
C9 O3 C8 C14 -173.66(16) . . . .
C9 O3 C8 C7 6.5(3) . . . .
C16 O6 C17 C18 -171.0(2) . . . .
C4 C5 C6 C7 179.40(18) . . . .
C4 C5 C6 C1 -0.9(3) . . . .
C4 C3 C2 C1 -0.4(4) . . . .
C17 O6 C16 O5 0.4(3) . . . .
C17 O6 C16 C15 178.18(19) . . . .
C11 O1 C10 O2 6.2(3) . . . .
C11 O1 C10 C9 -173.80(19) . . . .
